data_4029926
loop_
_publ_author_name
'D\'iaz-Moscoso, Alejandro'
'Emond, Edward'
'Hughes, David L.'
'Tizzard, Graham J.'
'Coles, Simon J.'
'Cammidge, Andrew N.'

_publ_section_title
;
 Synthesis of a Class of Core-Modified Aza-BODIPY Derivatives.
;
_journal_issue 18
_journal_name_full 'The Journal of organic chemistry'
_journal_page_first 8932
_journal_page_last 8936
_journal_paper_doi 10.1021/jo501863t
_journal_volume 79
_journal_year 2014
_chemical_formula_moiety 'C32 H25 N3 O2'
_chemical_formula_sum 'C32 H25 N3 O2'
_chemical_formula_weight 483.55
_chemical_name_systematic
;
 ?
;
_space_group_IT_number 2
_symmetry_cell_setting triclinic
_symmetry_space_group_name_Hall '-P 1'
_symmetry_space_group_name_H-M 'P -1'
_atom_sites_solution_hydrogens geom
_atom_sites_solution_primary direct
_atom_sites_solution_secondary difmap
_audit_creation_method SHELXL-97
_cell_angle_alpha 92.532(7)
_cell_angle_beta 91.034(6)
_cell_angle_gamma 91.031(6)
_cell_formula_units_Z 4
_cell_length_a 6.2684(2)
_cell_length_b 15.0958(5)
_cell_length_c 25.2840(17)
_cell_measurement_reflns_used 21743
_cell_measurement_temperature 100(2)
_cell_measurement_theta_max 27.5
_cell_measurement_theta_min 3.1
_cell_volume 2389.4(2)
_computing_cell_refinement
;
CrystalClear-SM Expert 2.0 r13 (Rigaku, 2011)
;
_computing_data_collection
;
CrystalClear-SM Expert 2.0 r11 (Rigaku, 2011)
;
_computing_data_reduction
;
CrystalClear-SM Expert 2.0 r13 (Rigaku, 2011)
;
_computing_molecular_graphics 'OLEX2 (Dolomanov, Bourhis, Gildea, Howard & Puschmann, 2009)'
_computing_publication_material 'WINGX (Farrugia, 1998)'
_computing_structure_refinement 'SHELXL-97 (Sheldrick, 1997)'
_computing_structure_solution 'SUPERFLIP (Palatinus & Chapuis, 2007)'
_diffrn_ambient_temperature 100(2)
_diffrn_detector CCD
_diffrn_detector_area_resol_mean 28.5714
_diffrn_measured_fraction_theta_full 0.990
_diffrn_measured_fraction_theta_max 0.990
_diffrn_measurement_device
;
AFC12 (Left): Kappa 3 circle
;
_diffrn_measurement_device_type
;
Rigaku Saturn724+ (2x2 bin mode)
;
_diffrn_measurement_method 'profile data from \w-scans'
_diffrn_measurement_specimen_support Mitegen
_diffrn_radiation_monochromator Confocal
_diffrn_radiation_source 'Rotating Anode'
_diffrn_radiation_type MoK\a
_diffrn_radiation_wavelength 0.71075
_diffrn_reflns_av_R_equivalents 0.0588
_diffrn_reflns_av_sigmaI/netI 0.0830
_diffrn_reflns_limit_h_max 6
_diffrn_reflns_limit_h_min -8
_diffrn_reflns_limit_k_max 19
_diffrn_reflns_limit_k_min -19
_diffrn_reflns_limit_l_max 32
_diffrn_reflns_limit_l_min -32
_diffrn_reflns_number 31509
_diffrn_reflns_theta_full 27.48
_diffrn_reflns_theta_max 27.48
_diffrn_reflns_theta_min 3.08
_exptl_absorpt_coefficient_mu 0.085
_exptl_absorpt_correction_T_max 0.9992
_exptl_absorpt_correction_T_min 0.9816
_exptl_absorpt_correction_type multi-scan
_exptl_absorpt_process_details
;
CrystalClear-SM Expert 2.0 r13 (Rigaku, 2011)
;
_exptl_crystal_colour Red
_exptl_crystal_density_diffrn 1.344
_exptl_crystal_density_method 'not measured'
_exptl_crystal_description Block
_exptl_crystal_F_000 1016
_exptl_crystal_size_max 0.22
_exptl_crystal_size_mid 0.03
_exptl_crystal_size_min 0.01
_refine_diff_density_max 0.282
_refine_diff_density_min -0.261
_refine_diff_density_rms 0.058
_refine_ls_extinction_method none
_refine_ls_goodness_of_fit_ref 1.030
_refine_ls_hydrogen_treatment mixed
_refine_ls_matrix_type full
_refine_ls_number_parameters 677
_refine_ls_number_reflns 10827
_refine_ls_number_restraints 2
_refine_ls_restrained_S_all 1.030
_refine_ls_R_factor_all 0.1043
_refine_ls_R_factor_gt 0.0560
_refine_ls_shift/su_max 0.000
_refine_ls_shift/su_mean 0.000
_refine_ls_structure_factor_coef Fsqd
_refine_ls_weighting_details 'calc w=1/[\s^2^(Fo^2^)+(0.0473P)^2^+0.4215P] where P=(Fo^2^+2Fc^2^)/3'
_refine_ls_weighting_scheme calc
_refine_ls_wR_factor_gt 0.1080
_refine_ls_wR_factor_ref 0.1242
_reflns_number_gt 6838
_reflns_number_total 10827
_reflns_threshold_expression >2\s(I)
_cod_data_source_file jo501863t_si_001.cif
_cod_data_source_block 7b
_cod_depositor_comments 'Adding full bibliography for 4029924--4029927.cif.'
_cod_original_cell_volume 2389.39(19)
_cod_database_code 4029926

loop_
_symmetry_equiv_pos_as_xyz
'x, y, z'
'-x, -y, -z'

loop_
_atom_site_label
_atom_site_type_symbol
_atom_site_fract_x
_atom_site_fract_y
_atom_site_fract_z
_atom_site_U_iso_or_equiv
_atom_site_adp_type
_atom_site_occupancy
_atom_site_symmetry_multiplicity
_atom_site_calc_flag
_atom_site_refinement_flags
C1 C 0.2379(3) 0.50584(12) 0.15856(8) 0.0149(4) Uani 1 1 d .
C2 C 0.0400(3) 0.55419(13) 0.15219(8) 0.0151(4) Uani 1 1 d .
C3 C -0.0906(3) 0.56671(13) 0.10826(8) 0.0170(4) Uani 1 1 d .
H3 H -0.0571 0.5424 0.0742 0.020 Uiso 1 1 calc R
C4 C -0.2726(3) 0.61641(13) 0.11640(8) 0.0196(5) Uani 1 1 d .
H4 H -0.3655 0.6266 0.0873 0.024 Uiso 1 1 calc R
C5 C -0.3213(3) 0.65159(13) 0.16657(8) 0.0200(5) Uani 1 1 d .
H5 H -0.4477 0.6847 0.1710 0.024 Uiso 1 1 calc R
C6 C -0.1888(3) 0.63932(13) 0.21018(8) 0.0191(5) Uani 1 1 d .
H6 H -0.2220 0.6640 0.2442 0.023 Uiso 1 1 calc R
C7 C -0.0064(3) 0.58984(13) 0.20245(8) 0.0158(4) Uani 1 1 d .
C8 C 0.1681(3) 0.56299(13) 0.23784(8) 0.0156(4) Uani 1 1 d .
C9 C 0.1847(3) 0.58876(13) 0.28964(8) 0.0181(4) Uani 1 1 d .
H9 H 0.0691 0.6231 0.3022 0.022 Uiso 1 1 calc R
C10 C 0.3489(3) 0.57311(13) 0.32966(8) 0.0164(4) Uani 1 1 d .
C11 C 0.5473(3) 0.53514(13) 0.31947(8) 0.0186(5) Uani 1 1 d .
H11 H 0.5785 0.5146 0.2845 0.022 Uiso 1 1 calc R
C12 C 0.6977(3) 0.52706(13) 0.35926(8) 0.0199(5) Uani 1 1 d .
H12 H 0.8313 0.5014 0.3514 0.024 Uiso 1 1 calc R
C13 C 0.6549(3) 0.55638(13) 0.41101(8) 0.0203(5) Uani 1 1 d .
C14 C 0.4600(3) 0.59365(14) 0.42245(8) 0.0213(5) Uani 1 1 d .
H14 H 0.4294 0.6138 0.4576 0.026 Uiso 1 1 calc R
C15 C 0.3097(3) 0.60127(14) 0.38193(8) 0.0209(5) Uani 1 1 d .
H15 H 0.1758 0.6265 0.3900 0.025 Uiso 1 1 calc R
C16 C 0.7856(4) 0.58214(15) 0.50005(8) 0.0278(5) Uani 1 1 d .
H16A H 0.7624 0.6461 0.4991 0.042 Uiso 1 1 calc R
H16B H 0.9124 0.5715 0.5220 0.042 Uiso 1 1 calc R
H16C H 0.6609 0.5532 0.5151 0.042 Uiso 1 1 calc R
C17 C 0.5031(3) 0.41983(13) 0.12064(8) 0.0151(4) Uani 1 1 d .
C18 C 0.6260(3) 0.38575(12) 0.07618(8) 0.0145(4) Uani 1 1 d .
C19 C 0.5896(3) 0.39138(13) 0.02210(8) 0.0165(4) Uani 1 1 d .
H19 H 0.4624 0.4161 0.0087 0.020 Uiso 1 1 calc R
C20 C 0.7454(3) 0.35960(13) -0.01155(8) 0.0186(5) Uani 1 1 d .
H20 H 0.7257 0.3628 -0.0488 0.022 Uiso 1 1 calc R
C21 C 0.9314(3) 0.32289(13) 0.00864(8) 0.0186(4) Uani 1 1 d .
H21 H 1.0362 0.3018 -0.0152 0.022 Uiso 1 1 calc R
C22 C 0.9667(3) 0.31643(12) 0.06266(8) 0.0164(4) Uani 1 1 d .
H22 H 1.0928 0.2907 0.0760 0.020 Uiso 1 1 calc R
C23 C 0.8117(3) 0.34883(12) 0.09647(8) 0.0140(4) Uani 1 1 d .
C24 C 0.8023(3) 0.35522(13) 0.15436(8) 0.0153(4) Uani 1 1 d .
C25 C 0.9473(3) 0.32824(13) 0.18964(8) 0.0171(4) Uani 1 1 d .
H25 H 1.0773 0.3069 0.1757 0.021 Uiso 1 1 calc R
C26 C 0.9275(3) 0.32805(13) 0.24745(8) 0.0167(4) Uani 1 1 d .
C27 C 1.1043(3) 0.34717(13) 0.28081(8) 0.0191(5) Uani 1 1 d .
H27 H 1.2365 0.3634 0.2658 0.023 Uiso 1 1 calc R
C28 C 1.0905(3) 0.34297(13) 0.33492(8) 0.0207(5) Uani 1 1 d .
H28 H 1.2117 0.3573 0.3569 0.025 Uiso 1 1 calc R
C29 C 0.8987(3) 0.31778(13) 0.35734(8) 0.0198(5) Uani 1 1 d .
C30 C 0.7206(3) 0.29899(13) 0.32543(8) 0.0196(5) Uani 1 1 d .
H30 H 0.5891 0.2824 0.3406 0.023 Uiso 1 1 calc R
C31 C 0.7360(3) 0.30464(13) 0.27092(8) 0.0186(5) Uani 1 1 d .
H31 H 0.6132 0.2923 0.2491 0.022 Uiso 1 1 calc R
C32 C 0.7067(4) 0.29690(16) 0.43682(9) 0.0308(6) Uani 1 1 d .
H32A H 0.6090 0.3451 0.4297 0.046 Uiso 1 1 calc R
H32B H 0.7313 0.2942 0.4751 0.046 Uiso 1 1 calc R
H32C H 0.6437 0.2405 0.4230 0.046 Uiso 1 1 calc R
N1 N 0.3287(3) 0.46507(11) 0.11538(6) 0.0159(4) Uani 1 1 d .
N2 N 0.3105(3) 0.51003(11) 0.20851(6) 0.0152(4) Uani 1 1 d .
N3 N 0.6085(3) 0.39757(11) 0.16596(6) 0.0163(4) Uani 1 1 d D
O1 O 0.8165(2) 0.54667(10) 0.44752(6) 0.0263(4) Uani 1 1 d .
O2 O 0.9041(2) 0.31268(10) 0.41167(5) 0.0257(4) Uani 1 1 d .
H3A H 0.567(3) 0.4226(13) 0.1961(5) 0.031 Uiso 1 1 d D
C41 C -0.3074(3) 0.95195(13) 0.15774(8) 0.0155(4) Uani 1 1 d .
C42 C -0.5082(3) 0.90686(13) 0.14243(8) 0.0157(4) Uani 1 1 d .
C43 C -0.6259(3) 0.90206(13) 0.09531(8) 0.0180(4) Uani 1 1 d .
H43 H -0.5799 0.9322 0.0652 0.022 Uiso 1 1 calc R
C44 C -0.8128(3) 0.85171(13) 0.09377(8) 0.0208(5) Uani 1 1 d .
H44 H -0.8967 0.8470 0.0621 0.025 Uiso 1 1 calc R
C45 C -0.8797(3) 0.80785(13) 0.13809(8) 0.0211(5) Uani 1 1 d .
H45 H -1.0088 0.7738 0.1360 0.025 Uiso 1 1 calc R
C46 C -0.7622(3) 0.81272(13) 0.18529(8) 0.0187(5) Uani 1 1 d .
H46 H -0.8091 0.7830 0.2154 0.022 Uiso 1 1 calc R
C47 C -0.5738(3) 0.86257(12) 0.18678(8) 0.0162(4) Uani 1 1 d .
C48 C -0.4045(3) 0.87872(13) 0.22738(8) 0.0164(4) Uani 1 1 d .
C49 C -0.3958(3) 0.83634(13) 0.27330(8) 0.0180(4) Uani 1 1 d .
H49 H -0.5194 0.8013 0.2796 0.022 Uiso 1 1 calc R
C50 C -0.2330(3) 0.83423(13) 0.31487(8) 0.0184(5) Uani 1 1 d .
C51 C -0.0451(3) 0.88517(14) 0.31787(8) 0.0218(5) Uani 1 1 d .
H51 H -0.0175 0.9256 0.2909 0.026 Uiso 1 1 calc R
C52 C 0.1030(3) 0.87869(14) 0.35900(8) 0.0224(5) Uani 1 1 d .
H52 H 0.2294 0.9145 0.3601 0.027 Uiso 1 1 calc R
C53 C 0.0649(3) 0.81947(14) 0.39846(8) 0.0206(5) Uani 1 1 d .
C54 C -0.1181(3) 0.76723(14) 0.39611(8) 0.0245(5) Uani 1 1 d .
H54 H -0.1438 0.7264 0.4229 0.029 Uiso 1 1 calc R
C55 C -0.2638(3) 0.77392(14) 0.35506(8) 0.0234(5) Uani 1 1 d .
H55 H -0.3881 0.7369 0.3539 0.028 Uiso 1 1 calc R
C56 C 0.3724(3) 0.86845(16) 0.44982(9) 0.0302(6) Uani 1 1 d .
H56A H 0.4691 0.8632 0.4199 0.045 Uiso 1 1 calc R
H56B H 0.4493 0.8548 0.4825 0.045 Uiso 1 1 calc R
H56C H 0.3193 0.9291 0.4530 0.045 Uiso 1 1 calc R
C57 C -0.0244(3) 1.04379(13) 0.13606(8) 0.0153(4) Uani 1 1 d .
C58 C 0.1133(3) 1.08678(12) 0.09843(8) 0.0152(4) Uani 1 1 d .
C59 C 0.0929(3) 1.09275(13) 0.04407(8) 0.0174(4) Uani 1 1 d .
H59 H -0.0328 1.0721 0.0255 0.021 Uiso 1 1 calc R
C60 C 0.2620(3) 1.12991(13) 0.01756(8) 0.0202(5) Uani 1 1 d .
H60 H 0.2541 1.1334 -0.0198 0.024 Uiso 1 1 calc R
C61 C 0.4438(3) 1.16228(13) 0.04535(8) 0.0208(5) Uani 1 1 d .
H61 H 0.5572 1.1880 0.0265 0.025 Uiso 1 1 calc R
C62 C 0.4624(3) 1.15771(13) 0.09989(8) 0.0186(5) Uani 1 1 d .
H62 H 0.5852 1.1809 0.1186 0.022 Uiso 1 1 calc R
C63 C 0.2958(3) 1.11814(12) 0.12629(8) 0.0154(4) Uani 1 1 d .
C64 C 0.2705(3) 1.09785(13) 0.18218(8) 0.0170(4) Uani 1 1 d .
C65 C 0.4106(3) 1.11334(13) 0.22242(8) 0.0178(4) Uani 1 1 d .
H65 H 0.5481 1.1346 0.2134 0.021 Uiso 1 1 calc R
C66 C 0.3750(3) 1.10105(13) 0.27866(8) 0.0179(4) Uani 1 1 d .
C67 C 0.1813(3) 1.12155(13) 0.30206(8) 0.0198(5) Uani 1 1 d .
H67 H 0.0652 1.1383 0.2803 0.024 Uiso 1 1 calc R
C68 C 0.1529(3) 1.11822(13) 0.35649(8) 0.0203(5) Uani 1 1 d .
H68 H 0.0191 1.1321 0.3715 0.024 Uiso 1 1 calc R
C69 C 0.3223(3) 1.09437(14) 0.38833(8) 0.0202(5) Uani 1 1 d .
C70 C 0.5151(3) 1.07154(14) 0.36603(8) 0.0222(5) Uani 1 1 d .
H70 H 0.6292 1.0531 0.3879 0.027 Uiso 1 1 calc R
C71 C 0.5421(3) 1.07553(14) 0.31205(8) 0.0208(5) Uani 1 1 d .
H71 H 0.6759 1.0608 0.2973 0.025 Uiso 1 1 calc R
C72 C 0.1170(4) 1.11372(17) 0.46693(9) 0.0338(6) Uani 1 1 d .
H72A H 0.0787 1.1741 0.4581 0.051 Uiso 1 1 calc R
H72B H 0.1329 1.1106 0.5054 0.051 Uiso 1 1 calc R
H72C H 0.0043 1.0720 0.4540 0.051 Uiso 1 1 calc R
N41 N -0.2018(2) 1.00042(11) 0.12206(6) 0.0153(4) Uani 1 1 d .
N42 N -0.2477(3) 0.93640(11) 0.20745(6) 0.0166(4) Uani 1 1 d .
N43 N 0.0690(3) 1.05501(11) 0.18481(7) 0.0174(4) Uani 1 1 d D
O41 O 0.1977(2) 0.80796(10) 0.44134(6) 0.0258(4) Uani 1 1 d .
O42 O 0.3137(2) 1.09116(10) 0.44252(6) 0.0268(4) Uani 1 1 d .
H43A H 0.020(3) 1.0251(13) 0.2113(6) 0.032 Uiso 1 1 d D

loop_
_atom_site_aniso_label
_atom_site_aniso_U_11
_atom_site_aniso_U_22
_atom_site_aniso_U_33
_atom_site_aniso_U_23
_atom_site_aniso_U_13
_atom_site_aniso_U_12
C1 0.0179(10) 0.0117(9) 0.0153(10) 0.0011(8) 0.0011(8) -0.0031(8)
C2 0.0153(10) 0.0131(10) 0.0167(10) 0.0012(8) -0.0001(8) -0.0025(8)
C3 0.0170(11) 0.0151(10) 0.0188(11) 0.0010(8) -0.0002(8) -0.0038(9)
C4 0.0170(11) 0.0177(10) 0.0242(12) 0.0056(9) -0.0049(9) -0.0026(9)
C5 0.0164(11) 0.0151(10) 0.0286(12) 0.0013(9) 0.0009(9) 0.0004(9)
C6 0.0210(11) 0.0165(10) 0.0196(11) -0.0005(9) 0.0034(9) -0.0002(9)
C7 0.0159(10) 0.0146(10) 0.0168(11) 0.0018(8) 0.0007(8) -0.0030(9)
C8 0.0163(10) 0.0149(10) 0.0155(10) 0.0007(8) 0.0027(8) -0.0035(8)
C9 0.0187(11) 0.0177(11) 0.0178(11) 0.0013(9) 0.0022(9) 0.0006(9)
C10 0.0190(11) 0.0136(10) 0.0164(10) 0.0008(8) -0.0001(8) -0.0024(9)
C11 0.0210(11) 0.0186(11) 0.0160(11) -0.0006(8) 0.0023(9) -0.0001(9)
C12 0.0210(11) 0.0170(11) 0.0216(11) 0.0006(9) 0.0000(9) 0.0022(9)
C13 0.0258(12) 0.0162(10) 0.0189(11) 0.0031(9) -0.0046(9) -0.0013(9)
C14 0.0274(12) 0.0223(11) 0.0140(11) -0.0009(9) 0.0009(9) -0.0017(10)
C15 0.0205(11) 0.0229(11) 0.0192(11) 0.0005(9) 0.0021(9) 0.0002(9)
C16 0.0382(14) 0.0303(13) 0.0146(11) 0.0020(10) -0.0061(10) -0.0022(11)
C17 0.0149(10) 0.0152(10) 0.0152(10) 0.0019(8) -0.0030(8) -0.0031(8)
C18 0.0169(10) 0.0107(9) 0.0157(10) 0.0004(8) -0.0003(8) -0.0011(8)
C19 0.0167(10) 0.0153(10) 0.0173(10) 0.0008(8) -0.0004(8) -0.0019(9)
C20 0.0218(11) 0.0201(11) 0.0139(10) 0.0022(8) 0.0001(9) -0.0010(9)
C21 0.0199(11) 0.0177(10) 0.0183(11) -0.0018(9) 0.0043(9) 0.0005(9)
C22 0.0188(11) 0.0129(10) 0.0177(11) 0.0010(8) -0.0009(8) 0.0008(8)
C23 0.0153(10) 0.0118(10) 0.0149(10) 0.0000(8) 0.0011(8) -0.0018(8)
C24 0.0158(10) 0.0124(10) 0.0175(11) 0.0003(8) 0.0004(8) -0.0005(8)
C25 0.0179(11) 0.0158(10) 0.0178(11) 0.0022(8) 0.0003(8) 0.0007(9)
C26 0.0197(11) 0.0129(10) 0.0177(11) 0.0030(8) -0.0008(8) 0.0033(9)
C27 0.0190(11) 0.0183(11) 0.0203(11) 0.0041(9) -0.0013(9) 0.0016(9)
C28 0.0214(11) 0.0204(11) 0.0204(11) 0.0027(9) -0.0072(9) 0.0015(9)
C29 0.0297(12) 0.0164(10) 0.0135(10) 0.0006(8) -0.0006(9) 0.0052(9)
C30 0.0216(11) 0.0166(10) 0.0207(11) 0.0029(9) 0.0014(9) -0.0003(9)
C31 0.0202(11) 0.0160(10) 0.0197(11) 0.0013(9) -0.0021(9) 0.0012(9)
C32 0.0385(14) 0.0363(14) 0.0179(12) 0.0021(10) 0.0074(10) 0.0015(12)
N1 0.0160(9) 0.0170(9) 0.0147(9) 0.0010(7) 0.0006(7) 0.0002(7)
N2 0.0162(9) 0.0158(8) 0.0134(9) -0.0008(7) 0.0002(7) -0.0004(7)
N3 0.0186(9) 0.0170(9) 0.0134(9) 0.0008(7) -0.0004(7) 0.0015(7)
O1 0.0313(9) 0.0300(9) 0.0174(8) -0.0010(7) -0.0077(7) 0.0046(7)
O2 0.0326(9) 0.0310(9) 0.0134(8) 0.0011(7) 0.0001(7) 0.0016(7)
C41 0.0143(10) 0.0141(10) 0.0179(11) -0.0016(8) 0.0011(8) 0.0022(8)
C42 0.0156(10) 0.0135(10) 0.0177(11) -0.0020(8) 0.0003(8) 0.0021(8)
C43 0.0204(11) 0.0162(10) 0.0173(11) 0.0005(8) -0.0011(9) 0.0035(9)
C44 0.0190(11) 0.0192(11) 0.0238(12) -0.0010(9) -0.0053(9) 0.0020(9)
C45 0.0175(11) 0.0165(11) 0.0289(12) -0.0021(9) -0.0023(9) -0.0023(9)
C46 0.0178(11) 0.0170(10) 0.0212(11) 0.0005(9) 0.0008(9) -0.0013(9)
C47 0.0192(11) 0.0098(9) 0.0194(11) -0.0010(8) -0.0006(9) 0.0017(8)
C48 0.0145(10) 0.0146(10) 0.0200(11) 0.0001(8) 0.0005(8) 0.0002(8)
C49 0.0169(11) 0.0166(10) 0.0205(11) 0.0000(9) 0.0009(9) -0.0005(9)
C50 0.0227(11) 0.0150(10) 0.0174(11) -0.0001(8) -0.0001(9) 0.0003(9)
C51 0.0230(11) 0.0213(11) 0.0214(11) 0.0060(9) -0.0016(9) -0.0011(9)
C52 0.0227(12) 0.0217(11) 0.0226(12) 0.0024(9) -0.0019(9) -0.0034(10)
C53 0.0264(12) 0.0195(11) 0.0157(11) -0.0009(9) -0.0050(9) 0.0044(9)
C54 0.0331(13) 0.0226(11) 0.0182(11) 0.0066(9) -0.0024(10) -0.0034(10)
C55 0.0271(12) 0.0194(11) 0.0235(12) 0.0023(9) -0.0013(10) -0.0051(10)
C56 0.0238(12) 0.0419(14) 0.0247(13) 0.0029(11) -0.0069(10) -0.0030(11)
C57 0.0169(10) 0.0131(10) 0.0161(10) 0.0016(8) 0.0000(8) 0.0032(8)
C58 0.0177(10) 0.0108(9) 0.0172(11) 0.0012(8) 0.0003(8) 0.0016(8)
C59 0.0182(11) 0.0162(10) 0.0176(11) -0.0008(8) -0.0010(9) 0.0030(9)
C60 0.0237(12) 0.0192(11) 0.0182(11) 0.0041(9) 0.0034(9) 0.0038(9)
C61 0.0199(11) 0.0179(11) 0.0251(12) 0.0036(9) 0.0056(9) 0.0016(9)
C62 0.0171(11) 0.0157(10) 0.0228(11) 0.0012(9) -0.0013(9) -0.0007(9)
C63 0.0178(11) 0.0117(10) 0.0168(10) -0.0003(8) 0.0008(8) 0.0024(8)
C64 0.0168(11) 0.0130(10) 0.0212(11) -0.0001(8) 0.0015(9) -0.0008(8)
C65 0.0171(11) 0.0147(10) 0.0214(11) -0.0015(9) -0.0001(9) -0.0019(9)
C66 0.0200(11) 0.0145(10) 0.0187(11) -0.0012(8) -0.0017(9) -0.0034(9)
C67 0.0200(11) 0.0162(10) 0.0229(12) 0.0005(9) -0.0040(9) -0.0007(9)
C68 0.0192(11) 0.0204(11) 0.0212(11) -0.0004(9) 0.0006(9) 0.0020(9)
C69 0.0250(12) 0.0192(11) 0.0159(11) -0.0009(9) -0.0016(9) -0.0017(9)
C70 0.0223(11) 0.0243(12) 0.0198(11) 0.0016(9) -0.0048(9) -0.0001(10)
C71 0.0185(11) 0.0204(11) 0.0234(12) -0.0007(9) -0.0011(9) -0.0016(9)
C72 0.0350(14) 0.0470(16) 0.0199(12) 0.0021(11) 0.0048(10) 0.0079(12)
N41 0.0135(9) 0.0172(9) 0.0155(9) 0.0025(7) 0.0023(7) -0.0015(7)
N42 0.0166(9) 0.0170(9) 0.0163(9) 0.0017(7) 0.0006(7) 0.0002(7)
N43 0.0186(9) 0.0172(9) 0.0163(9) 0.0029(7) -0.0016(7) -0.0034(8)
O41 0.0306(9) 0.0253(8) 0.0213(8) 0.0035(7) -0.0083(7) -0.0018(7)
O42 0.0291(9) 0.0358(9) 0.0154(8) 0.0001(7) -0.0008(7) 0.0044(7)

loop_
_atom_type_symbol
_atom_type_description
_atom_type_scat_dispersion_real
_atom_type_scat_dispersion_imag
_atom_type_scat_source
C C 0.0033 0.0016 'International Tables Vol C Tables 4.2.6.8 and 6.1.1.4'
H H 0.0000 0.0000 'International Tables Vol C Tables 4.2.6.8 and 6.1.1.4'
N N 0.0061 0.0033 'International Tables Vol C Tables 4.2.6.8 and 6.1.1.4'
O O 0.0106 0.0060 'International Tables Vol C Tables 4.2.6.8 and 6.1.1.4'

loop_
_geom_angle_atom_site_label_1
_geom_angle_atom_site_label_2
_geom_angle_atom_site_label_3
_geom_angle
N2 C1 N1 127.94(18)
N2 C1 C2 112.24(18)
N1 C1 C2 119.80(17)
C3 C2 C7 122.20(19)
C3 C2 C1 131.98(19)
C7 C2 C1 105.81(16)
C2 C3 C4 117.02(19)
C2 C3 H3 121.5
C4 C3 H3 121.5
C3 C4 C5 121.15(19)
C3 C4 H4 119.4
C5 C4 H4 119.4
C6 C5 C4 121.4(2)
C6 C5 H5 119.3
C4 C5 H5 119.3
C7 C6 C5 117.9(2)
C7 C6 H6 121.1
C5 C6 H6 121.1
C6 C7 C2 120.33(18)
C6 C7 C8 133.63(19)
C2 C7 C8 106.04(17)
C9 C8 N2 127.38(18)
C9 C8 C7 123.55(19)
N2 C8 C7 109.05(16)
C8 C9 C10 131.3(2)
C8 C9 H9 114.3
C10 C9 H9 114.3
C15 C10 C11 117.15(18)
C15 C10 C9 117.75(19)
C11 C10 C9 125.06(19)
C12 C11 C10 121.24(19)
C12 C11 H11 119.4
C10 C11 H11 119.4
C11 C12 C13 120.4(2)
C11 C12 H12 119.8
C13 C12 H12 119.8
O1 C13 C14 124.4(2)
O1 C13 C12 115.79(19)
C14 C13 C12 119.82(19)
C13 C14 C15 119.2(2)
C13 C14 H14 120.4
C15 C14 H14 120.4
C14 C15 C10 122.2(2)
C14 C15 H15 118.9
C10 C15 H15 118.9
O1 C16 H16A 109.5
O1 C16 H16B 109.5
H16A C16 H16B 109.5
O1 C16 H16C 109.5
H16A C16 H16C 109.5
H16B C16 H16C 109.5
N1 C17 N3 129.18(19)
N1 C17 C18 123.62(17)
N3 C17 C18 107.17(17)
C19 C18 C23 121.82(19)
C19 C18 C17 130.10(18)
C23 C18 C17 107.91(16)
C20 C19 C18 117.57(18)
C20 C19 H19 121.2
C18 C19 H19 121.2
C19 C20 C21 120.72(18)
C19 C20 H20 119.6
C21 C20 H20 119.6
C22 C21 C20 121.69(19)
C22 C21 H21 119.2
C20 C21 H21 119.2
C23 C22 C21 117.73(18)
C23 C22 H22 121.1
C21 C22 H22 121.1
C22 C23 C18 120.47(18)
C22 C23 C24 131.59(18)
C18 C23 C24 107.91(17)
C25 C24 N3 126.46(19)
C25 C24 C23 127.98(19)
N3 C24 C23 105.56(15)
C24 C25 C26 127.29(19)
C24 C25 H25 116.4
C26 C25 H25 116.4
C31 C26 C27 117.67(19)
C31 C26 C25 121.56(18)
C27 C26 C25 120.69(18)
C28 C27 C26 121.29(19)
C28 C27 H27 119.4
C26 C27 H27 119.4
C27 C28 C29 119.97(19)
C27 C28 H28 120.0
C29 C28 H28 120.0
O2 C29 C30 124.58(19)
O2 C29 C28 115.31(18)
C30 C29 C28 120.11(19)
C29 C30 C31 119.31(19)
C29 C30 H30 120.3
C31 C30 H30 120.3
C30 C31 C26 121.64(19)
C30 C31 H31 119.2
C26 C31 H31 119.2
O2 C32 H32A 109.5
O2 C32 H32B 109.5
H32A C32 H32B 109.5
O2 C32 H32C 109.5
H32A C32 H32C 109.5
H32B C32 H32C 109.5
C17 N1 C1 120.50(17)
C1 N2 C8 106.82(16)
C17 N3 C24 111.29(16)
C17 N3 H3A 117.4(15)
C24 N3 H3A 129.1(15)
C13 O1 C16 117.55(17)
C29 O2 C32 117.17(16)
N42 C41 N41 128.00(18)
N42 C41 C42 112.11(17)
N41 C41 C42 119.86(17)
C43 C42 C47 121.74(18)
C43 C42 C41 132.19(18)
C47 C42 C41 106.07(17)
C44 C43 C42 117.54(18)
C44 C43 H43 121.2
C42 C43 H43 121.2
C43 C44 C45 120.92(19)
C43 C44 H44 119.5
C45 C44 H44 119.5
C46 C45 C44 121.59(19)
C46 C45 H45 119.2
C44 C45 H45 119.2
C47 C46 C45 117.58(19)
C47 C46 H46 121.2
C45 C46 H46 121.2
C46 C47 C42 120.62(18)
C46 C47 C48 133.18(18)
C42 C47 C48 106.13(17)
C49 C48 N42 127.24(18)
C49 C48 C47 123.53(18)
N42 C48 C47 108.88(16)
C48 C49 C50 132.12(19)
C48 C49 H49 113.9
C50 C49 H49 113.9
C51 C50 C55 116.70(18)
C51 C50 C49 125.77(18)
C55 C50 C49 117.51(18)
C52 C51 C50 122.05(19)
C52 C51 H51 119.0
C50 C51 H51 119.0
C53 C52 C51 119.48(19)
C53 C52 H52 120.3
C51 C52 H52 120.3
O41 C53 C54 115.41(18)
O41 C53 C52 124.84(19)
C54 C53 C52 119.75(19)
C55 C54 C53 120.34(19)
C55 C54 H54 119.8
C53 C54 H54 119.8
C54 C55 C50 121.6(2)
C54 C55 H55 119.2
C50 C55 H55 119.2
O41 C56 H56A 109.5
O41 C56 H56B 109.5
H56A C56 H56B 109.5
O41 C56 H56C 109.5
H56A C56 H56C 109.5
H56B C56 H56C 109.5
N41 C57 N43 128.90(18)
N41 C57 C58 123.32(18)
N43 C57 C58 107.74(17)
C59 C58 C63 121.71(18)
C59 C58 C57 130.63(18)
C63 C58 C57 107.45(17)
C58 C59 C60 117.83(19)
C58 C59 H59 121.1
C60 C59 H59 121.1
C59 C60 C61 120.63(19)
C59 C60 H60 119.7
C61 C60 H60 119.7
C62 C61 C60 121.44(19)
C62 C61 H61 119.3
C60 C61 H61 119.3
C61 C62 C63 117.97(19)
C61 C62 H62 121.0
C63 C62 H62 121.0
C62 C63 C58 120.39(18)
C62 C63 C64 131.73(18)
C58 C63 C64 107.85(17)
C65 C64 N43 126.47(18)
C65 C64 C63 127.91(18)
N43 C64 C63 105.58(16)
C64 C65 C66 127.19(19)
C64 C65 H65 116.4
C66 C65 H65 116.4
C67 C66 C71 117.39(19)
C67 C66 C65 121.69(18)
C71 C66 C65 120.68(19)
C68 C67 C66 122.00(19)
C68 C67 H67 119.0
C66 C67 H67 119.0
C69 C68 C67 119.0(2)
C69 C68 H68 120.5
C67 C68 H68 120.5
O42 C69 C68 123.92(19)
O42 C69 C70 115.86(18)
C68 C69 C70 120.21(19)
C71 C70 C69 120.28(19)
C71 C70 H70 119.9
C69 C70 H70 119.9
C70 C71 C66 121.0(2)
C70 C71 H71 119.5
C66 C71 H71 119.5
O42 C72 H72A 109.5
O42 C72 H72B 109.5
H72A C72 H72B 109.5
O42 C72 H72C 109.5
H72A C72 H72C 109.5
H72B C72 H72C 109.5
C57 N41 C41 120.27(17)
C41 N42 C48 106.72(16)
C57 N43 C64 111.22(16)
C57 N43 H43A 119.8(15)
C64 N43 H43A 126.9(15)
C53 O41 C56 117.74(16)
C69 O42 C72 117.48(16)

loop_
_geom_bond_atom_site_label_1
_geom_bond_atom_site_label_2
_geom_bond_distance
C1 N2 1.333(2)
C1 N1 1.368(3)
C1 C2 1.461(3)
C2 C3 1.390(3)
C2 C7 1.396(3)
C3 C4 1.390(3)
C3 H3 0.9500
C4 C5 1.394(3)
C4 H4 0.9500
C5 C6 1.389(3)
C5 H5 0.9500
C6 C7 1.389(3)
C6 H6 0.9500
C7 C8 1.475(3)
C8 C9 1.351(3)
C8 N2 1.408(3)
C9 C10 1.460(3)
C9 H9 0.9500
C10 C15 1.398(3)
C10 C11 1.402(3)
C11 C12 1.377(3)
C11 H11 0.9500
C12 C13 1.395(3)
C12 H12 0.9500
C13 O1 1.373(2)
C13 C14 1.384(3)
C14 C15 1.389(3)
C14 H14 0.9500
C15 H15 0.9500
C16 O1 1.428(2)
C16 H16A 0.9800
C16 H16B 0.9800
C16 H16C 0.9800
C17 N1 1.307(2)
C17 N3 1.370(2)
C17 C18 1.455(3)
C18 C19 1.389(3)
C18 C23 1.398(3)
C19 C20 1.385(3)
C19 H19 0.9500
C20 C21 1.398(3)
C20 H20 0.9500
C21 C22 1.388(3)
C21 H21 0.9500
C22 C23 1.387(3)
C22 H22 0.9500
C23 C24 1.465(3)
C24 C25 1.343(3)
C24 N3 1.412(3)
C25 C26 1.469(3)
C25 H25 0.9500
C26 C31 1.395(3)
C26 C27 1.399(3)
C27 C28 1.377(3)
C27 H27 0.9500
C28 C29 1.392(3)
C28 H28 0.9500
C29 O2 1.379(2)
C29 C30 1.384(3)
C30 C31 1.390(3)
C30 H30 0.9500
C31 H31 0.9500
C32 O2 1.423(3)
C32 H32A 0.9800
C32 H32B 0.9800
C32 H32C 0.9800
N3 H3A 0.881(2)
C41 N42 1.337(2)
C41 N41 1.360(2)
C41 C42 1.458(3)
C42 C43 1.388(3)
C42 C47 1.395(3)
C43 C44 1.384(3)
C43 H43 0.9500
C44 C45 1.394(3)
C44 H44 0.9500
C45 C46 1.390(3)
C45 H45 0.9500
C46 C47 1.388(3)
C46 H46 0.9500
C47 C48 1.473(3)
C48 C49 1.351(3)
C48 N42 1.415(2)
C49 C50 1.454(3)
C49 H49 0.9500
C50 C51 1.394(3)
C50 C55 1.407(3)
C51 C52 1.390(3)
C51 H51 0.9500
C52 C53 1.390(3)
C52 H52 0.9500
C53 O41 1.374(2)
C53 C54 1.379(3)
C54 C55 1.378(3)
C54 H54 0.9500
C55 H55 0.9500
C56 O41 1.421(3)
C56 H56A 0.9800
C56 H56B 0.9800
C56 H56C 0.9800
C57 N41 1.316(2)
C57 N43 1.357(2)
C57 C58 1.461(3)
C58 C59 1.385(3)
C58 C63 1.397(3)
C59 C60 1.388(3)
C59 H59 0.9500
C60 C61 1.397(3)
C60 H60 0.9500
C61 C62 1.387(3)
C61 H61 0.9500
C62 C63 1.389(3)
C62 H62 0.9500
C63 C64 1.470(3)
C64 C65 1.342(3)
C64 N43 1.412(2)
C65 C66 1.463(3)
C65 H65 0.9500
C66 C67 1.394(3)
C66 C71 1.404(3)
C67 C68 1.394(3)
C67 H67 0.9500
C68 C69 1.384(3)
C68 H68 0.9500
C69 O42 1.375(2)
C69 C70 1.385(3)
C70 C71 1.382(3)
C70 H70 0.9500
C71 H71 0.9500
C72 O42 1.429(3)
C72 H72A 0.9800
C72 H72B 0.9800
C72 H72C 0.9800
N43 H43A 0.880(2)

loop_
_geom_hbond_atom_site_label_D
_geom_hbond_atom_site_label_H
_geom_hbond_atom_site_label_A
_geom_hbond_distance_DH
_geom_hbond_distance_HA
_geom_hbond_distance_DA
_geom_hbond_angle_DHA
N3 H3A N2 0.881(2) 2.118(18) 2.749(2) 128.0(19)
N43 H43A N42 0.880(2) 2.127(18) 2.735(2) 125.6(18)

loop_
_geom_torsion_atom_site_label_1
_geom_torsion_atom_site_label_2
_geom_torsion_atom_site_label_3
_geom_torsion_atom_site_label_4
_geom_torsion
N2 C1 C2 C3 -179.23(19)
N1 C1 C2 C3 2.4(3)
N2 C1 C2 C7 0.3(2)
N1 C1 C2 C7 -178.15(16)
C7 C2 C3 C4 -0.3(3)
C1 C2 C3 C4 179.08(19)
C2 C3 C4 C5 -0.2(3)
C3 C4 C5 C6 0.8(3)
C4 C5 C6 C7 -0.7(3)
C5 C6 C7 C2 0.1(3)
C5 C6 C7 C8 -180.0(2)
C3 C2 C7 C6 0.4(3)
C1 C2 C7 C6 -179.12(17)
C3 C2 C7 C8 -179.54(17)
C1 C2 C7 C8 0.9(2)
C6 C7 C8 C9 -3.3(3)
C2 C7 C8 C9 176.68(18)
C6 C7 C8 N2 178.3(2)
C2 C7 C8 N2 -1.8(2)
N2 C8 C9 C10 1.8(3)
C7 C8 C9 C10 -176.38(19)
C8 C9 C10 C15 -173.5(2)
C8 C9 C10 C11 9.2(3)
C15 C10 C11 C12 -0.8(3)
C9 C10 C11 C12 176.52(19)
C10 C11 C12 C13 0.3(3)
C11 C12 C13 O1 -178.94(18)
C11 C12 C13 C14 0.1(3)
O1 C13 C14 C15 178.94(18)
C12 C13 C14 C15 0.0(3)
C13 C14 C15 C10 -0.5(3)
C11 C10 C15 C14 0.9(3)
C9 C10 C15 C14 -176.62(19)
N1 C17 C18 C19 -1.0(3)
N3 C17 C18 C19 -179.22(19)
N1 C17 C18 C23 174.22(18)
N3 C17 C18 C23 -4.0(2)
C23 C18 C19 C20 -0.5(3)
C17 C18 C19 C20 174.09(19)
C18 C19 C20 C21 0.4(3)
C19 C20 C21 C22 0.3(3)
C20 C21 C22 C23 -0.8(3)
C21 C22 C23 C18 0.6(3)
C21 C22 C23 C24 -177.48(19)
C19 C18 C23 C22 0.1(3)
C17 C18 C23 C22 -175.63(17)
C19 C18 C23 C24 178.56(17)
C17 C18 C23 C24 2.9(2)
C22 C23 C24 C25 -1.5(3)
C18 C23 C24 C25 -179.73(19)
C22 C23 C24 N3 177.54(19)
C18 C23 C24 N3 -0.7(2)
N3 C24 C25 C26 7.0(3)
C23 C24 C25 C26 -174.25(18)
C24 C25 C26 C31 39.5(3)
C24 C25 C26 C27 -143.8(2)
C31 C26 C27 C28 0.1(3)
C25 C26 C27 C28 -176.76(19)
C26 C27 C28 C29 1.1(3)
C27 C28 C29 O2 177.80(18)
C27 C28 C29 C30 -1.5(3)
O2 C29 C30 C31 -178.59(18)
C28 C29 C30 C31 0.7(3)
C29 C30 C31 C26 0.6(3)
C27 C26 C31 C30 -1.0(3)
C25 C26 C31 C30 175.86(18)
N3 C17 N1 C1 7.2(3)
C18 C17 N1 C1 -170.64(17)
N2 C1 N1 C17 3.5(3)
C2 C1 N1 C17 -178.40(17)
N1 C1 N2 C8 176.88(18)
C2 C1 N2 C8 -1.4(2)
C9 C8 N2 C1 -176.45(19)
C7 C8 N2 C1 1.9(2)
N1 C17 N3 C24 -174.47(19)
C18 C17 N3 C24 3.6(2)
C25 C24 N3 C17 177.15(19)
C23 C24 N3 C17 -1.9(2)
C14 C13 O1 C16 -3.8(3)
C12 C13 O1 C16 175.21(17)
C30 C29 O2 C32 -7.5(3)
C28 C29 O2 C32 173.17(18)
N42 C41 C42 C43 -178.1(2)
N41 C41 C42 C43 0.0(3)
N42 C41 C42 C47 1.1(2)
N41 C41 C42 C47 179.15(18)
C47 C42 C43 C44 0.3(3)
C41 C42 C43 C44 179.3(2)
C42 C43 C44 C45 0.2(3)
C43 C44 C45 C46 -0.1(3)
C44 C45 C46 C47 -0.4(3)
C45 C46 C47 C42 0.9(3)
C45 C46 C47 C48 -175.8(2)
C43 C42 C47 C46 -0.8(3)
C41 C42 C47 C46 179.91(18)
C43 C42 C47 C48 176.68(18)
C41 C42 C47 C48 -2.6(2)
C46 C47 C48 C49 6.8(4)
C42 C47 C48 C49 -170.3(2)
C46 C47 C48 N42 -179.6(2)
C42 C47 C48 N42 3.3(2)
N42 C48 C49 C50 -1.0(4)
C47 C48 C49 C50 171.4(2)
C48 C49 C50 C51 5.9(4)
C48 C49 C50 C55 -172.3(2)
C55 C50 C51 C52 -1.4(3)
C49 C50 C51 C52 -179.7(2)
C50 C51 C52 C53 0.3(3)
C51 C52 C53 O41 -179.1(2)
C51 C52 C53 C54 0.7(3)
O41 C53 C54 C55 179.4(2)
C52 C53 C54 C55 -0.5(3)
C53 C54 C55 C50 -0.7(3)
C51 C50 C55 C54 1.7(3)
C49 C50 C55 C54 -180.0(2)
N41 C57 C58 C59 0.6(3)
N43 C57 C58 C59 178.5(2)
N41 C57 C58 C63 -174.13(18)
N43 C57 C58 C63 3.8(2)
C63 C58 C59 C60 1.0(3)
C57 C58 C59 C60 -173.0(2)
C58 C59 C60 C61 -1.7(3)
C59 C60 C61 C62 0.6(3)
C60 C61 C62 C63 1.3(3)
C61 C62 C63 C58 -2.0(3)
C61 C62 C63 C64 175.7(2)
C59 C58 C63 C62 0.9(3)
C57 C58 C63 C62 176.13(18)
C59 C58 C63 C64 -177.28(18)
C57 C58 C63 C64 -2.0(2)
C62 C63 C64 C65 -0.4(4)
C58 C63 C64 C65 177.4(2)
C62 C63 C64 N43 -178.3(2)
C58 C63 C64 N43 -0.4(2)
N43 C64 C65 C66 -9.3(3)
C63 C64 C65 C66 173.26(19)
C64 C65 C66 C67 -38.5(3)
C64 C65 C66 C71 147.3(2)
C71 C66 C67 C68 0.8(3)
C65 C66 C67 C68 -173.65(19)
C66 C67 C68 C69 0.4(3)
C67 C68 C69 O42 178.25(18)
C67 C68 C69 C70 -2.0(3)
O42 C69 C70 C71 -177.84(18)
C68 C69 C70 C71 2.4(3)
C69 C70 C71 C66 -1.2(3)
C67 C66 C71 C70 -0.4(3)
C65 C66 C71 C70 174.10(19)
N43 C57 N41 C41 -6.4(3)
C58 C57 N41 C41 171.11(18)
N42 C41 N41 C57 -4.6(3)
C42 C41 N41 C57 177.66(18)
N41 C41 N42 C48 -176.9(2)
C42 C41 N42 C48 1.0(2)
C49 C48 N42 C41 170.6(2)
C47 C48 N42 C41 -2.7(2)
N41 C57 N43 C64 173.6(2)
C58 C57 N43 C64 -4.2(2)
C65 C64 N43 C57 -175.0(2)
C63 C64 N43 C57 2.9(2)
C54 C53 O41 C56 -171.3(2)
C52 C53 O41 C56 8.5(3)
C68 C69 O42 C72 0.2(3)
C70 C69 O42 C72 -179.60(19)
